data_7116496
loop_
_publ_author_name
'Andreas A. Danopoulos'
'Pierre Braunstein'
'Elixabete Rezabal'
'Gilles Frison'

_publ_section_title
;
 Unprecedented directed lateral lithiations of tertiary carbons on NHC
 platforms
;
_journal_name_full Chem.Commun.
_journal_page_first 3049
_journal_paper_doi 10.1039/C4cc08434A
_journal_volume 51
_journal_year 2015
_chemical_formula_moiety 'C49 H77 Li2 N3 O4'
_chemical_formula_sum 'C49 H77 Li2 N3 O4'
_chemical_formula_weight 786.02
_chemical_name_systematic
;
 ?
;
_space_group_IT_number 2
_symmetry_cell_setting triclinic
_symmetry_space_group_name_Hall '-P 1'
_symmetry_space_group_name_H-M 'P -1'
_atom_sites_solution_hydrogens geom
_atom_sites_solution_primary direct
_atom_sites_solution_secondary difmap
_audit_creation_method SHELXL-97
_cell_angle_alpha 91.2700(10)
_cell_angle_beta 103.5970(10)
_cell_angle_gamma 99.0700(10)
_cell_formula_units_Z 2
_cell_length_a 11.3020(5)
_cell_length_b 12.6719(6)
_cell_length_c 17.2731(8)
_cell_measurement_reflns_used 9899
_cell_measurement_temperature 173(2)
_cell_measurement_theta_max 27.70
_cell_measurement_theta_min 2.43
_cell_volume 2369.89(19)
_computing_cell_refinement 'Bruker SAINT'
_computing_data_collection 'Bruker APEX2'
_computing_data_reduction 'Bruker SAINT'
_computing_molecular_graphics 'Bruker SHELXTL'
_computing_publication_material 'Bruker SHELXTL'
_computing_structure_refinement 'SHELXL-97 (Sheldrick, 2008)'
_computing_structure_solution 'SHELXS-97 (Sheldrick, 2008)'
_diffrn_ambient_temperature 173(2)
_diffrn_measured_fraction_theta_full 0.990
_diffrn_measured_fraction_theta_max 0.990
_diffrn_measurement_device_type 'Bruker APEX-II CCD'
_diffrn_measurement_method '\f and \w scans'
_diffrn_radiation_monochromator graphite
_diffrn_radiation_source 'fine-focus sealed tube'
_diffrn_radiation_type MoK\a
_diffrn_radiation_wavelength 0.71073
_diffrn_reflns_av_R_equivalents 0.0327
_diffrn_reflns_av_sigmaI/netI 0.0427
_diffrn_reflns_limit_h_max 14
_diffrn_reflns_limit_h_min -14
_diffrn_reflns_limit_k_max 16
_diffrn_reflns_limit_k_min -16
_diffrn_reflns_limit_l_max 22
_diffrn_reflns_limit_l_min -22
_diffrn_reflns_number 41380
_diffrn_reflns_theta_full 28.10
_diffrn_reflns_theta_max 28.10
_diffrn_reflns_theta_min 1.63
_exptl_absorpt_coefficient_mu 0.068
_exptl_absorpt_correction_T_max 0.9865
_exptl_absorpt_correction_T_min 0.9766
_exptl_absorpt_correction_type multi-scan
_exptl_absorpt_process_details sadabs
_exptl_crystal_colour red
_exptl_crystal_density_diffrn 1.101
_exptl_crystal_density_method 'not measured'
_exptl_crystal_description prism
_exptl_crystal_F_000 860
_exptl_crystal_size_max 0.35
_exptl_crystal_size_mid 0.25
_exptl_crystal_size_min 0.20
_refine_diff_density_max 0.744
_refine_diff_density_min -0.376
_refine_diff_density_rms 0.050
_refine_ls_extinction_method none
_refine_ls_goodness_of_fit_ref 1.021
_refine_ls_hydrogen_treatment constr
_refine_ls_matrix_type full
_refine_ls_number_parameters 531
_refine_ls_number_reflns 11426
_refine_ls_number_restraints 0
_refine_ls_restrained_S_all 1.021
_refine_ls_R_factor_all 0.1103
_refine_ls_R_factor_gt 0.0633
_refine_ls_shift/su_max 0.000
_refine_ls_shift/su_mean 0.000
_refine_ls_structure_factor_coef Fsqd
_refine_ls_weighting_details 'calc w=1/[\s^2^(Fo^2^)+(0.0815P)^2^+1.4045P] where P=(Fo^2^+2Fc^2^)/3'
_refine_ls_weighting_scheme calc
_refine_ls_wR_factor_gt 0.1578
_refine_ls_wR_factor_ref 0.1879
_reflns_number_gt 7201
_reflns_number_total 11426
_reflns_threshold_expression I>2\s(I)
_cod_data_source_file c4cc08434a2.cif
_cod_data_source_block Complex3Cy
_cod_database_code 7116496

loop_
_symmetry_equiv_pos_as_xyz
'x, y, z'
'-x, -y, -z'

loop_
_atom_site_label
_atom_site_type_symbol
_atom_site_fract_x
_atom_site_fract_y
_atom_site_fract_z
_atom_site_U_iso_or_equiv
_atom_site_adp_type
_atom_site_occupancy
_atom_site_symmetry_multiplicity
_atom_site_calc_flag
_atom_site_refinement_flags
C1 C 0.82606(17) 0.67959(14) 0.21659(11) 0.0256(4) Uani 1 1 d .
C2 C 0.98608(17) 0.64551(15) 0.31766(11) 0.0257(4) Uani 1 1 d .
H2 H 1.0355 0.6063 0.3547 0.031 Uiso 1 1 calc R
C3 C 1.01149(16) 0.75359(14) 0.30610(10) 0.0225(4) Uani 1 1 d .
C4 C 0.81287(17) 0.49544(15) 0.25882(11) 0.0274(4) Uani 1 1 d .
C5 C 0.74904(18) 0.45966(15) 0.31607(12) 0.0291(4) Uani 1 1 d .
C6 C 0.68792(19) 0.35391(16) 0.30718(13) 0.0354(5) Uani 1 1 d .
H6 H 0.6431 0.3282 0.3450 0.042 Uiso 1 1 calc R
C7 C 0.6912(2) 0.28595(17) 0.24465(14) 0.0403(5) Uani 1 1 d .
H7 H 0.6477 0.2146 0.2391 0.048 Uiso 1 1 calc R
C8 C 0.7576(2) 0.32145(17) 0.19017(14) 0.0404(5) Uani 1 1 d .
H8 H 0.7606 0.2736 0.1478 0.048 Uiso 1 1 calc R
C9 C 0.82046(19) 0.42626(16) 0.19592(12) 0.0324(4) Uani 1 1 d .
C10 C 0.7459(2) 0.53104(17) 0.38708(12) 0.0344(5) Uani 1 1 d .
H10 H 0.7877 0.6048 0.3805 0.041 Uiso 1 1 calc R
C11 C 0.8171(3) 0.4924(2) 0.46437(14) 0.0501(6) Uani 1 1 d .
H11A H 0.8171 0.5410 0.5092 0.075 Uiso 1 1 calc R
H11B H 0.9023 0.4910 0.4613 0.075 Uiso 1 1 calc R
H11C H 0.7777 0.4201 0.4723 0.075 Uiso 1 1 calc R
C12 C 0.6148(2) 0.5380(2) 0.39186(18) 0.0585(7) Uani 1 1 d .
H12A H 0.5696 0.5616 0.3414 0.088 Uiso 1 1 calc R
H12B H 0.6169 0.5894 0.4356 0.088 Uiso 1 1 calc R
H12C H 0.5734 0.4674 0.4017 0.088 Uiso 1 1 calc R
C13 C 0.8948(2) 0.46285(17) 0.13592(13) 0.0401(5) Uani 1 1 d .
H13 H 0.9402 0.5369 0.1540 0.048 Uiso 1 1 calc R
C14 C 0.8116(3) 0.4680(3) 0.05384(16) 0.0682(8) Uani 1 1 d .
H14A H 0.7648 0.3966 0.0350 0.102 Uiso 1 1 calc R
H14B H 0.8620 0.4933 0.0167 0.102 Uiso 1 1 calc R
H14C H 0.7542 0.5176 0.0567 0.102 Uiso 1 1 calc R
C15 C 0.9908(3) 0.3912(2) 0.1329(2) 0.0627(8) Uani 1 1 d .
H15A H 0.9488 0.3179 0.1152 0.094 Uiso 1 1 calc R
H15B H 1.0455 0.3914 0.1861 0.094 Uiso 1 1 calc R
H15C H 1.0396 0.4183 0.0953 0.094 Uiso 1 1 calc R
C16 C 0.90102(17) 0.86924(14) 0.20448(10) 0.0229(4) Uani 1 1 d .
C17 C 0.97814(18) 0.90180(15) 0.15345(11) 0.0274(4) Uani 1 1 d .
C18 C 0.9597(2) 0.99041(16) 0.10831(12) 0.0335(5) Uani 1 1 d .
H18 H 1.0130 1.0146 0.0749 0.040 Uiso 1 1 calc R
C19 C 0.8620(2) 1.04279(16) 0.11300(12) 0.0342(5) Uani 1 1 d .
H19 H 0.8491 1.1029 0.0821 0.041 Uiso 1 1 calc R
C20 C 0.78413(19) 1.01025(15) 0.16085(11) 0.0299(4) Uani 1 1 d .
H20 H 0.7188 1.0488 0.1616 0.036 Uiso 1 1 calc R
C21 C 0.79601(17) 0.92013(14) 0.21045(10) 0.0238(4) Uani 1 1 d .
C22 C 1.0744(2) 0.83506(17) 0.14136(12) 0.0355(5) Uani 1 1 d .
H22 H 1.0988 0.7962 0.1909 0.043 Uiso 1 1 calc R
C23 C 1.1915(2) 0.9025(2) 0.12722(16) 0.0513(6) Uani 1 1 d .
H23A H 1.2525 0.8562 0.1248 0.077 Uiso 1 1 calc R
H23B H 1.2258 0.9573 0.1711 0.077 Uiso 1 1 calc R
H23C H 1.1712 0.9371 0.0767 0.077 Uiso 1 1 calc R
C24 C 1.0184(3) 0.7515(2) 0.07207(16) 0.0537(7) Uani 1 1 d .
H24A H 0.9437 0.7085 0.0814 0.080 Uiso 1 1 calc R
H24B H 1.0784 0.7048 0.0680 0.080 Uiso 1 1 calc R
H24C H 0.9974 0.7875 0.0223 0.080 Uiso 1 1 calc R
C25 C 0.70971(17) 0.88668(15) 0.25540(11) 0.0276(4) Uani 1 1 d .
C26 C 0.7401(2) 0.83205(17) 0.33280(12) 0.0340(5) Uani 1 1 d .
H26A H 0.8266 0.8219 0.3446 0.051 Uiso 1 1 calc R
H26B H 0.6865 0.7623 0.3279 0.051 Uiso 1 1 calc R
H26C H 0.7271 0.8766 0.3762 0.051 Uiso 1 1 calc R
C27 C 0.60199(19) 0.94578(17) 0.25066(14) 0.0372(5) Uani 1 1 d .
H27A H 0.6316 1.0164 0.2790 0.056 Uiso 1 1 calc R
H27B H 0.5411 0.9047 0.2753 0.056 Uiso 1 1 calc R
H27C H 0.5636 0.9545 0.1946 0.056 Uiso 1 1 calc R
C28 C 1.20324(17) 0.80204(15) 0.39591(11) 0.0252(4) Uani 1 1 d .
H28 H 1.1702 0.7426 0.4261 0.030 Uiso 1 1 calc R
C29 C 1.29051(19) 0.76063(19) 0.35162(13) 0.0384(5) Uani 1 1 d .
H29A H 1.2448 0.6979 0.3158 0.046 Uiso 1 1 calc R
H29B H 1.3185 0.8170 0.3181 0.046 Uiso 1 1 calc R
C30 C 1.4030(2) 0.7284(2) 0.40745(17) 0.0553(7) Uani 1 1 d .
H30A H 1.3763 0.6663 0.4367 0.066 Uiso 1 1 calc R
H30B H 1.4586 0.7066 0.3758 0.066 Uiso 1 1 calc R
C31 C 1.4722(2) 0.8200(2) 0.46650(17) 0.0576(7) Uani 1 1 d .
H31A H 1.5074 0.8790 0.4377 0.069 Uiso 1 1 calc R
H31B H 1.5413 0.7956 0.5044 0.069 Uiso 1 1 calc R
C32 C 1.3877(2) 0.8608(2) 0.51216(14) 0.0453(6) Uani 1 1 d .
H32A H 1.4339 0.9234 0.5480 0.054 Uiso 1 1 calc R
H32B H 1.3598 0.8042 0.5456 0.054 Uiso 1 1 calc R
C33 C 1.27558(19) 0.89308(17) 0.45557(12) 0.0334(4) Uani 1 1 d .
H33A H 1.2206 0.9163 0.4872 0.040 Uiso 1 1 calc R
H33B H 1.3034 0.9547 0.4262 0.040 Uiso 1 1 calc R
C34 C 0.6939(3) 0.7780(3) 0.00250(18) 0.0803(10) Uani 1 1 d .
H34A H 0.7646 0.8324 0.0307 0.096 Uiso 1 1 calc R
H34B H 0.7253 0.7118 -0.0079 0.096 Uiso 1 1 calc R
C35 C 0.6330(4) 0.8162(4) -0.0705(2) 0.1033(13) Uani 1 1 d .
H35A H 0.5840 0.7566 -0.1083 0.124 Uiso 1 1 calc R
H35B H 0.6923 0.8596 -0.0960 0.124 Uiso 1 1 calc R
C36 C 0.5540(5) 0.8813(3) -0.0432(2) 0.0980(14) Uani 1 1 d .
H36A H 0.4836 0.8909 -0.0874 0.118 Uiso 1 1 calc R
H36B H 0.6009 0.9526 -0.0212 0.118 Uiso 1 1 calc R
C37 C 0.5099(3) 0.8186(4) 0.0208(2) 0.0955(13) Uani 1 1 d .
H37A H 0.5004 0.8673 0.0637 0.115 Uiso 1 1 calc R
H37B H 0.4297 0.7717 -0.0018 0.115 Uiso 1 1 calc R
C38 C 0.3973(2) 0.6615(2) 0.18298(19) 0.0569(7) Uani 1 1 d .
H38A H 0.3584 0.6953 0.1345 0.068 Uiso 1 1 calc R
H38B H 0.4091 0.7121 0.2297 0.068 Uiso 1 1 calc R
C39 C 0.3181(3) 0.5598(2) 0.1925(2) 0.0769(10) Uani 1 1 d .
H39A H 0.3204 0.5499 0.2495 0.092 Uiso 1 1 calc R
H39B H 0.2315 0.5588 0.1629 0.092 Uiso 1 1 calc R
C40 C 0.3719(3) 0.4753(2) 0.1588(2) 0.0740(9) Uani 1 1 d .
H40A H 0.3134 0.4392 0.1101 0.089 Uiso 1 1 calc R
H40B H 0.3909 0.4210 0.1982 0.089 Uiso 1 1 calc R
C41 C 0.4875(3) 0.5305(2) 0.13934(18) 0.0574(7) Uani 1 1 d .
H41A H 0.5571 0.4922 0.1604 0.069 Uiso 1 1 calc R
H41B H 0.4761 0.5334 0.0809 0.069 Uiso 1 1 calc R
C42 C 1.0903(2) 1.1176(2) 0.45593(14) 0.0504(6) Uani 1 1 d .
H42A H 1.1756 1.1420 0.4507 0.060 Uiso 1 1 calc R
H42B H 1.0926 1.0624 0.4957 0.060 Uiso 1 1 calc R
C43 C 1.0389(2) 1.2094(2) 0.48213(15) 0.0502(6) Uani 1 1 d .
H43A H 1.1038 1.2735 0.4976 0.060 Uiso 1 1 calc R
H43B H 1.0026 1.1916 0.5281 0.060 Uiso 1 1 calc R
C44 C 0.9401(2) 1.2287(2) 0.40990(14) 0.0479(6) Uani 1 1 d .
H44A H 0.8694 1.2519 0.4262 0.058 Uiso 1 1 calc R
H44B H 0.9738 1.2834 0.3772 0.058 Uiso 1 1 calc R
C45 C 0.9026(2) 1.12084(19) 0.36518(13) 0.0411(5) Uani 1 1 d .
H45A H 0.8369 1.0762 0.3847 0.049 Uiso 1 1 calc R
H45B H 0.8722 1.1285 0.3073 0.049 Uiso 1 1 calc R
C46 C 1.3294(2) 1.1201(3) 0.3063(2) 0.0683(9) Uani 1 1 d .
H46A H 1.3653 1.0880 0.2663 0.082 Uiso 1 1 calc R
H46B H 1.3619 1.0922 0.3588 0.082 Uiso 1 1 calc R
C47 C 1.3618(3) 1.2400(3) 0.3106(3) 0.1132(17) Uani 1 1 d .
H47A H 1.4041 1.2637 0.2684 0.136 Uiso 1 1 calc R
H47B H 1.4165 1.2669 0.3632 0.136 Uiso 1 1 calc R
C48 C 1.2387(4) 1.2804(3) 0.2983(3) 0.1006(13) Uani 1 1 d .
H48A H 1.2178 1.2943 0.3498 0.121 Uiso 1 1 calc R
H48B H 1.2389 1.3461 0.2684 0.121 Uiso 1 1 calc R
C49 C 1.1517(2) 1.1864(2) 0.24999(17) 0.0522(6) Uani 1 1 d .
H49A H 1.0661 1.1863 0.2547 0.063 Uiso 1 1 calc R
H49B H 1.1533 1.1884 0.1930 0.063 Uiso 1 1 calc R
N1 N 0.87254(14) 0.60484(12) 0.26375(9) 0.0256(3) Uani 1 1 d .
N2 N 0.91365(14) 0.76952(12) 0.24208(8) 0.0224(3) Uani 1 1 d .
N3 N 1.09954(14) 0.83599(12) 0.34072(9) 0.0238(3) Uani 1 1 d .
O1 O 0.60426(17) 0.75665(14) 0.05040(10) 0.0543(5) Uani 1 1 d .
O2 O 0.51127(14) 0.63608(13) 0.17647(11) 0.0482(4) Uani 1 1 d .
O3 O 1.01268(14) 1.07416(12) 0.38060(9) 0.0414(4) Uani 1 1 d .
O4 O 1.19760(14) 1.09426(13) 0.28395(10) 0.0464(4) Uani 1 1 d .
Li1 Li 0.6581(3) 0.7336(3) 0.1657(2) 0.0375(8) Uani 1 1 d .
Li2 Li 1.0740(3) 0.9800(3) 0.3123(2) 0.0326(7) Uani 1 1 d .

loop_
_atom_site_aniso_label
_atom_site_aniso_U_11
_atom_site_aniso_U_22
_atom_site_aniso_U_33
_atom_site_aniso_U_23
_atom_site_aniso_U_13
_atom_site_aniso_U_12
C1 0.0316(9) 0.0215(9) 0.0235(9) 0.0006(7) 0.0050(7) 0.0069(7)
C2 0.0275(9) 0.0245(9) 0.0245(9) 0.0028(7) 0.0028(7) 0.0078(7)
C3 0.0262(9) 0.0240(9) 0.0198(8) 0.0020(7) 0.0072(7) 0.0090(7)
C4 0.0298(9) 0.0204(9) 0.0296(10) 0.0031(7) 0.0004(8) 0.0072(7)
C5 0.0299(10) 0.0237(10) 0.0324(10) 0.0044(8) 0.0020(8) 0.0089(8)
C6 0.0353(11) 0.0291(11) 0.0409(12) 0.0095(9) 0.0067(9) 0.0060(8)
C7 0.0455(12) 0.0205(10) 0.0498(13) 0.0011(9) 0.0045(10) 0.0008(9)
C8 0.0526(13) 0.0259(11) 0.0400(12) -0.0048(9) 0.0071(10) 0.0057(9)
C9 0.0383(11) 0.0239(10) 0.0342(11) 0.0001(8) 0.0051(9) 0.0083(8)
C10 0.0436(12) 0.0291(11) 0.0329(11) 0.0049(8) 0.0116(9) 0.0092(9)
C11 0.0618(16) 0.0509(15) 0.0355(12) 0.0034(11) 0.0032(11) 0.0163(12)
C12 0.0525(15) 0.0655(18) 0.0632(17) -0.0057(14) 0.0155(13) 0.0258(13)
C13 0.0524(13) 0.0282(11) 0.0408(12) -0.0045(9) 0.0151(10) 0.0052(10)
C14 0.077(2) 0.086(2) 0.0415(15) 0.0074(14) 0.0169(14) 0.0097(17)
C15 0.0596(17) 0.0510(16) 0.087(2) -0.0018(15) 0.0346(16) 0.0119(13)
C16 0.0295(9) 0.0193(9) 0.0187(8) 0.0011(7) 0.0024(7) 0.0057(7)
C17 0.0347(10) 0.0271(10) 0.0199(9) 0.0009(7) 0.0055(7) 0.0058(8)
C18 0.0463(12) 0.0322(11) 0.0247(10) 0.0083(8) 0.0121(9) 0.0079(9)
C19 0.0503(12) 0.0259(10) 0.0255(10) 0.0078(8) 0.0052(9) 0.0093(9)
C20 0.0369(10) 0.0237(10) 0.0279(10) 0.0035(8) 0.0017(8) 0.0103(8)
C21 0.0282(9) 0.0204(9) 0.0203(8) -0.0005(7) 0.0005(7) 0.0051(7)
C22 0.0449(12) 0.0404(12) 0.0284(10) 0.0063(9) 0.0166(9) 0.0159(9)
C23 0.0504(14) 0.0580(16) 0.0551(15) 0.0074(12) 0.0275(12) 0.0149(12)
C24 0.0693(17) 0.0485(15) 0.0504(15) -0.0081(12) 0.0230(13) 0.0202(13)
C25 0.0287(9) 0.0237(10) 0.0299(10) 0.0020(8) 0.0040(8) 0.0079(7)
C26 0.0397(11) 0.0333(11) 0.0339(11) 0.0059(9) 0.0147(9) 0.0114(9)
C27 0.0327(10) 0.0348(12) 0.0459(13) 0.0054(9) 0.0093(9) 0.0114(9)
C28 0.0261(9) 0.0255(9) 0.0247(9) 0.0053(7) 0.0057(7) 0.0065(7)
C29 0.0310(10) 0.0473(13) 0.0386(12) -0.0038(10) 0.0077(9) 0.0136(9)
C30 0.0399(13) 0.0685(18) 0.0609(16) 0.0021(13) 0.0057(12) 0.0295(12)
C31 0.0317(12) 0.0761(19) 0.0590(16) 0.0080(14) -0.0044(11) 0.0142(12)
C32 0.0403(12) 0.0498(14) 0.0371(12) 0.0020(10) -0.0064(10) 0.0052(10)
C33 0.0357(11) 0.0321(11) 0.0287(10) 0.0025(8) 0.0005(8) 0.0060(8)
C34 0.074(2) 0.118(3) 0.0485(17) -0.0043(18) 0.0074(15) 0.027(2)
C35 0.122(4) 0.122(4) 0.074(3) 0.022(2) 0.033(2) 0.025(3)
C36 0.177(4) 0.080(2) 0.0513(18) 0.0237(17) 0.019(2) 0.073(3)
C37 0.066(2) 0.168(4) 0.061(2) 0.033(2) 0.0092(16) 0.052(2)
C38 0.0482(15) 0.0509(16) 0.0771(19) 0.0006(14) 0.0258(14) 0.0085(12)
C39 0.0663(19) 0.062(2) 0.101(3) -0.0171(18) 0.0357(18) -0.0159(15)
C40 0.098(3) 0.0444(16) 0.073(2) -0.0025(14) 0.0232(18) -0.0108(16)
C41 0.0540(15) 0.0458(15) 0.0677(18) -0.0114(13) 0.0047(13) 0.0112(12)
C42 0.0545(15) 0.0585(16) 0.0348(12) -0.0117(11) -0.0039(11) 0.0237(12)
C43 0.0583(15) 0.0454(14) 0.0406(13) -0.0127(11) -0.0047(11) 0.0176(12)
C44 0.0630(16) 0.0428(14) 0.0389(13) -0.0048(10) 0.0038(11) 0.0254(12)
C45 0.0378(11) 0.0494(14) 0.0348(11) -0.0087(10) 0.0017(9) 0.0157(10)
C46 0.0370(13) 0.086(2) 0.075(2) 0.0216(17) 0.0049(13) 0.0006(14)
C47 0.060(2) 0.107(3) 0.143(4) 0.068(3) -0.012(2) -0.025(2)
C48 0.105(3) 0.062(2) 0.119(3) 0.022(2) 0.013(3) -0.015(2)
C49 0.0488(14) 0.0469(15) 0.0577(16) 0.0165(12) 0.0091(12) 0.0026(11)
N1 0.0308(8) 0.0206(8) 0.0246(8) 0.0013(6) 0.0034(6) 0.0068(6)
N2 0.0276(8) 0.0209(8) 0.0190(7) 0.0019(6) 0.0042(6) 0.0071(6)
N3 0.0258(7) 0.0233(8) 0.0223(7) 0.0018(6) 0.0042(6) 0.0063(6)
O1 0.0586(11) 0.0537(11) 0.0399(9) 0.0137(8) -0.0077(8) 0.0058(8)
O2 0.0371(9) 0.0376(9) 0.0663(11) -0.0060(8) 0.0082(8) 0.0029(7)
O3 0.0435(9) 0.0426(9) 0.0364(8) -0.0120(7) 0.0003(7) 0.0180(7)
O4 0.0364(8) 0.0429(9) 0.0557(10) 0.0100(8) 0.0059(7) 0.0015(7)
Li1 0.0375(19) 0.0338(19) 0.0364(19) 0.0041(15) -0.0021(15) 0.0081(15)
Li2 0.0363(18) 0.0255(17) 0.0349(18) -0.0007(14) 0.0059(14) 0.0070(14)

loop_
_atom_type_symbol
_atom_type_description
_atom_type_scat_dispersion_real
_atom_type_scat_dispersion_imag
_atom_type_scat_source
C C 0.0033 0.0016 'International Tables Vol C Tables 4.2.6.8 and 6.1.1.4'
H H 0.0000 0.0000 'International Tables Vol C Tables 4.2.6.8 and 6.1.1.4'
N N 0.0061 0.0033 'International Tables Vol C Tables 4.2.6.8 and 6.1.1.4'
O O 0.0106 0.0060 'International Tables Vol C Tables 4.2.6.8 and 6.1.1.4'
Li Li -0.0003 0.0001 'International Tables Vol C Tables 4.2.6.8 and 6.1.1.4'

loop_
_geom_angle_atom_site_label_1
_geom_angle_atom_site_label_2
_geom_angle_atom_site_label_3
_geom_angle
N1 C1 N2 102.51(15)
N1 C1 Li1 142.09(18)
N2 C1 Li1 106.65(15)
C3 C2 N1 106.67(15)
C3 C2 H2 126.7
N1 C2 H2 126.7
N3 C3 C2 135.61(17)
N3 C3 N2 120.56(15)
C2 C3 N2 103.83(15)
C5 C4 C9 121.48(18)
C5 C4 N1 119.81(17)
C9 C4 N1 118.71(17)
C6 C5 C4 117.96(18)
C6 C5 C10 119.64(19)
C4 C5 C10 122.39(17)
C7 C6 C5 121.3(2)
C7 C6 H6 119.3
C5 C6 H6 119.3
C8 C7 C6 120.0(2)
C8 C7 H7 120.0
C6 C7 H7 120.0
C7 C8 C9 121.3(2)
C7 C8 H8 119.4
C9 C8 H8 119.4
C8 C9 C4 117.9(2)
C8 C9 C13 120.24(18)
C4 C9 C13 121.87(18)
C5 C10 C12 112.14(19)
C5 C10 C11 110.60(18)
C12 C10 C11 110.3(2)
C5 C10 H10 107.9
C12 C10 H10 107.9
C11 C10 H10 107.9
C10 C11 H11A 109.5
C10 C11 H11B 109.5
H11A C11 H11B 109.5
C10 C11 H11C 109.5
H11A C11 H11C 109.5
H11B C11 H11C 109.5
C10 C12 H12A 109.5
C10 C12 H12B 109.5
H12A C12 H12B 109.5
C10 C12 H12C 109.5
H12A C12 H12C 109.5
H12B C12 H12C 109.5
C14 C13 C9 111.3(2)
C14 C13 C15 111.0(2)
C9 C13 C15 111.2(2)
C14 C13 H13 107.7
C9 C13 H13 107.7
C15 C13 H13 107.7
C13 C14 H14A 109.5
C13 C14 H14B 109.5
H14A C14 H14B 109.5
C13 C14 H14C 109.5
H14A C14 H14C 109.5
H14B C14 H14C 109.5
C13 C15 H15A 109.5
C13 C15 H15B 109.5
H15A C15 H15B 109.5
C13 C15 H15C 109.5
H15A C15 H15C 109.5
H15B C15 H15C 109.5
C17 C16 N2 117.58(16)
C17 C16 C21 123.33(16)
N2 C16 C21 118.20(16)
C17 C16 Li2 84.31(14)
N2 C16 Li2 93.98(12)
C21 C16 Li2 101.05(13)
C18 C17 C16 119.80(18)
C18 C17 C22 119.64(17)
C16 C17 C22 120.34(17)
C19 C18 C17 118.96(19)
C19 C18 H18 120.5
C17 C18 H18 120.5
C20 C19 C18 121.88(18)
C20 C19 H19 119.1
C18 C19 H19 119.1
C19 C20 C21 123.46(18)
C19 C20 H20 118.3
C21 C20 H20 118.3
C25 C21 C20 121.14(17)
C25 C21 C16 126.30(16)
C20 C21 C16 112.51(16)
C25 C21 Li1 64.21(13)
C20 C21 Li1 121.27(14)
C16 C21 Li1 87.01(13)
C24 C22 C17 110.11(18)
C24 C22 C23 109.77(19)
C17 C22 C23 113.30(18)
C24 C22 H22 107.8
C17 C22 H22 107.8
C23 C22 H22 107.8
C22 C23 H23A 109.5
C22 C23 H23B 109.5
H23A C23 H23B 109.5
C22 C23 H23C 109.5
H23A C23 H23C 109.5
H23B C23 H23C 109.5
C22 C24 H24A 109.5
C22 C24 H24B 109.5
H24A C24 H24B 109.5
C22 C24 H24C 109.5
H24A C24 H24C 109.5
H24B C24 H24C 109.5
C21 C25 C26 123.79(17)
C21 C25 C27 118.95(17)
C26 C25 C27 111.91(17)
C21 C25 Li1 83.44(14)
C26 C25 Li1 98.81(15)
C27 C25 Li1 112.16(15)
C25 C26 H26A 109.5
C25 C26 H26B 109.5
H26A C26 H26B 109.5
C25 C26 H26C 109.5
H26A C26 H26C 109.5
H26B C26 H26C 109.5
C25 C27 H27A 109.5
C25 C27 H27B 109.5
H27A C27 H27B 109.5
C25 C27 H27C 109.5
H27A C27 H27C 109.5
H27B C27 H27C 109.5
N3 C28 C33 111.31(15)
N3 C28 C29 111.36(15)
C33 C28 C29 109.07(16)
N3 C28 H28 108.3
C33 C28 H28 108.3
C29 C28 H28 108.3
C30 C29 C28 113.00(19)
C30 C29 H29A 109.0
C28 C29 H29A 109.0
C30 C29 H29B 109.0
C28 C29 H29B 109.0
H29A C29 H29B 107.8
C31 C30 C29 111.0(2)
C31 C30 H30A 109.4
C29 C30 H30A 109.4
C31 C30 H30B 109.4
C29 C30 H30B 109.4
H30A C30 H30B 108.0
C30 C31 C32 111.0(2)
C30 C31 H31A 109.4
C32 C31 H31A 109.4
C30 C31 H31B 109.4
C32 C31 H31B 109.4
H31A C31 H31B 108.0
C31 C32 C33 111.20(19)
C31 C32 H32A 109.4
C33 C32 H32A 109.4
C31 C32 H32B 109.4
C33 C32 H32B 109.4
H32A C32 H32B 108.0
C28 C33 C32 112.36(17)
C28 C33 H33A 109.1
C32 C33 H33A 109.1
C28 C33 H33B 109.1
C32 C33 H33B 109.1
H33A C33 H33B 107.9
C35 C34 O1 107.2(3)
C35 C34 H34A 110.3
O1 C34 H34A 110.3
C35 C34 H34B 110.3
O1 C34 H34B 110.3
H34A C34 H34B 108.5
C34 C35 C36 101.4(3)
C34 C35 H35A 111.5
C36 C35 H35A 111.5
C34 C35 H35B 111.5
C36 C35 H35B 111.5
H35A C35 H35B 109.3
C35 C36 C37 104.2(3)
C35 C36 H36A 110.9
C37 C36 H36A 110.9
C35 C36 H36B 110.9
C37 C36 H36B 110.9
H36A C36 H36B 108.9
O1 C37 C36 104.5(3)
O1 C37 H37A 110.9
C36 C37 H37A 110.9
O1 C37 H37B 110.9
C36 C37 H37B 110.9
H37A C37 H37B 108.9
O2 C38 C39 107.1(2)
O2 C38 H38A 110.3
C39 C38 H38A 110.3
O2 C38 H38B 110.3
C39 C38 H38B 110.3
H38A C38 H38B 108.5
C40 C39 C38 104.6(3)
C40 C39 H39A 110.8
C38 C39 H39A 110.8
C40 C39 H39B 110.8
C38 C39 H39B 110.8
H39A C39 H39B 108.9
C39 C40 C41 106.3(2)
C39 C40 H40A 110.5
C41 C40 H40A 110.5
C39 C40 H40B 110.5
C41 C40 H40B 110.5
H40A C40 H40B 108.7
O2 C41 C40 106.0(2)
O2 C41 H41A 110.5
C40 C41 H41A 110.5
O2 C41 H41B 110.5
C40 C41 H41B 110.5
H41A C41 H41B 108.7
O3 C42 C43 107.94(19)
O3 C42 H42A 110.1
C43 C42 H42A 110.1
O3 C42 H42B 110.1
C43 C42 H42B 110.1
H42A C42 H42B 108.4
C42 C43 C44 104.70(19)
C42 C43 H43A 110.8
C44 C43 H43A 110.8
C42 C43 H43B 110.8
C44 C43 H43B 110.8
H43A C43 H43B 108.9
C45 C44 C43 103.13(18)
C45 C44 H44A 111.1
C43 C44 H44A 111.1
C45 C44 H44B 111.1
C43 C44 H44B 111.1
H44A C44 H44B 109.1
O3 C45 C44 104.93(17)
O3 C45 H45A 110.8
C44 C45 H45A 110.8
O3 C45 H45B 110.8
C44 C45 H45B 110.8
H45A C45 H45B 108.8
O4 C46 C47 106.9(3)
O4 C46 H46A 110.3
C47 C46 H46A 110.3
O4 C46 H46B 110.3
C47 C46 H46B 110.3
H46A C46 H46B 108.6
C46 C47 C48 105.3(3)
C46 C47 H47A 110.7
C48 C47 H47A 110.7
C46 C47 H47B 110.7
C48 C47 H47B 110.7
H47A C47 H47B 108.8
C49 C48 C47 100.8(3)
C49 C48 H48A 111.6
C47 C48 H48A 111.6
C49 C48 H48B 111.6
C47 C48 H48B 111.6
H48A C48 H48B 109.4
O4 C49 C48 104.4(2)
O4 C49 H49A 110.9
C48 C49 H49A 110.9
O4 C49 H49B 110.9
C48 C49 H49B 110.9
H49A C49 H49B 108.9
C1 N1 C2 112.95(15)
C1 N1 C4 123.38(15)
C2 N1 C4 123.67(15)
C1 N2 C3 113.92(15)
C1 N2 C16 120.59(15)
C3 N2 C16 125.49(15)
C3 N3 C28 112.80(15)
C3 N3 Li2 118.02(16)
C28 N3 Li2 129.17(16)
C37 O1 C34 106.6(2)
C37 O1 Li1 121.6(2)
C34 O1 Li1 120.6(2)
C38 O2 C41 107.24(19)
C38 O2 Li1 128.08(18)
C41 O2 Li1 118.36(19)
C42 O3 C45 108.93(16)
C42 O3 Li2 119.78(17)
C45 O3 Li2 130.86(16)
C46 O4 C49 107.5(2)
C46 O4 Li2 134.03(19)
C49 O4 Li2 116.49(17)
O2 Li1 O1 98.47(17)
O2 Li1 C1 113.60(18)
O1 Li1 C1 122.8(2)
O2 Li1 C25 113.48(19)
O1 Li1 C25 117.26(18)
C1 Li1 C25 92.29(14)
O2 Li1 C21 145.4(2)
O1 Li1 C21 97.84(15)
C1 Li1 C21 81.88(13)
C25 Li1 C21 32.35(8)
N3 Li2 O3 121.68(19)
N3 Li2 O4 126.32(19)
O3 Li2 O4 96.06(16)
N3 Li2 C16 79.88(13)
O3 Li2 C16 113.05(16)
O4 Li2 C16 121.34(17)

loop_
_geom_bond_atom_site_label_1
_geom_bond_atom_site_label_2
_geom_bond_distance
C1 N1 1.352(2)
C1 N2 1.375(2)
C1 Li1 2.121(4)
C2 C3 1.383(3)
C2 N1 1.410(2)
C2 H2 0.9500
C3 N3 1.343(2)
C3 N2 1.411(2)
C4 C5 1.399(3)
C4 C9 1.408(3)
C4 N1 1.434(2)
C5 C6 1.395(3)
C5 C10 1.518(3)
C6 C7 1.377(3)
C6 H6 0.9500
C7 C8 1.376(3)
C7 H7 0.9500
C8 C9 1.394(3)
C8 H8 0.9500
C9 C13 1.518(3)
C10 C12 1.519(3)
C10 C11 1.523(3)
C10 H10 1.0000
C11 H11A 0.9800
C11 H11B 0.9800
C11 H11C 0.9800
C12 H12A 0.9800
C12 H12B 0.9800
C12 H12C 0.9800
C13 C14 1.515(4)
C13 C15 1.530(3)
C13 H13 1.0000
C14 H14A 0.9800
C14 H14B 0.9800
C14 H14C 0.9800
C15 H15A 0.9800
C15 H15B 0.9800
C15 H15C 0.9800
C16 C17 1.404(3)
C16 N2 1.445(2)
C16 C21 1.460(2)
C16 Li2 2.563(4)
C17 C18 1.396(3)
C17 C22 1.527(3)
C18 C19 1.392(3)
C18 H18 0.9500
C19 C20 1.368(3)
C19 H19 0.9500
C20 C21 1.447(3)
C20 H20 0.9500
C21 C25 1.405(3)
C21 Li1 2.608(4)
C22 C24 1.527(3)
C22 C23 1.531(3)
C22 H22 1.0000
C23 H23A 0.9800
C23 H23B 0.9800
C23 H23C 0.9800
C24 H24A 0.9800
C24 H24B 0.9800
C24 H24C 0.9800
C25 C26 1.511(3)
C25 C27 1.514(3)
C25 Li1 2.364(4)
C26 H26A 0.9800
C26 H26B 0.9800
C26 H26C 0.9800
C27 H27A 0.9800
C27 H27B 0.9800
C27 H27C 0.9800
C28 N3 1.456(2)
C28 C33 1.522(3)
C28 C29 1.527(3)
C28 H28 1.0000
C29 C30 1.522(3)
C29 H29A 0.9900
C29 H29B 0.9900
C30 C31 1.512(4)
C30 H30A 0.9900
C30 H30B 0.9900
C31 C32 1.514(4)
C31 H31A 0.9900
C31 H31B 0.9900
C32 C33 1.526(3)
C32 H32A 0.9900
C32 H32B 0.9900
C33 H33A 0.9900
C33 H33B 0.9900
C34 C35 1.422(5)
C34 O1 1.450(4)
C34 H34A 0.9900
C34 H34B 0.9900
C35 C36 1.452(5)
C35 H35A 0.9900
C35 H35B 0.9900
C36 C37 1.508(5)
C36 H36A 0.9900
C36 H36B 0.9900
C37 O1 1.429(4)
C37 H37A 0.9900
C37 H37B 0.9900
C38 O2 1.405(3)
C38 C39 1.485(4)
C38 H38A 0.9900
C38 H38B 0.9900
C39 C40 1.482(5)
C39 H39A 0.9900
C39 H39B 0.9900
C40 C41 1.496(4)
C40 H40A 0.9900
C40 H40B 0.9900
C41 O2 1.428(3)
C41 H41A 0.9900
C41 H41B 0.9900
C42 O3 1.430(3)
C42 C43 1.486(3)
C42 H42A 0.9900
C42 H42B 0.9900
C43 C44 1.519(3)
C43 H43A 0.9900
C43 H43B 0.9900
C44 C45 1.504(3)
C44 H44A 0.9900
C44 H44B 0.9900
C45 O3 1.432(3)
C45 H45A 0.9900
C45 H45B 0.9900
C46 O4 1.430(3)
C46 C47 1.502(5)
C46 H46A 0.9900
C46 H46B 0.9900
C47 C48 1.528(6)
C47 H47A 0.9900
C47 H47B 0.9900
C48 C49 1.511(4)
C48 H48A 0.9900
C48 H48B 0.9900
C49 O4 1.433(3)
C49 H49A 0.9900
C49 H49B 0.9900
N3 Li2 1.948(4)
O1 Li1 1.982(4)
O2 Li1 1.956(4)
O3 Li2 1.970(4)
O4 Li2 2.000(4)

loop_
_geom_torsion_atom_site_label_1
_geom_torsion_atom_site_label_2
_geom_torsion_atom_site_label_3
_geom_torsion_atom_site_label_4
_geom_torsion
N1 C2 C3 N3 175.7(2)
N1 C2 C3 N2 -3.21(18)
C9 C4 C5 C6 -2.8(3)
N1 C4 C5 C6 177.33(17)
C9 C4 C5 C10 176.37(18)
N1 C4 C5 C10 -3.5(3)
C4 C5 C6 C7 0.8(3)
C10 C5 C6 C7 -178.39(19)
C5 C6 C7 C8 1.2(3)
C6 C7 C8 C9 -1.2(3)
C7 C8 C9 C4 -0.7(3)
C7 C8 C9 C13 178.9(2)
C5 C4 C9 C8 2.8(3)
N1 C4 C9 C8 -177.36(18)
C5 C4 C9 C13 -176.89(18)
N1 C4 C9 C13 3.0(3)
C6 C5 C10 C12 -56.3(3)
C4 C5 C10 C12 124.6(2)
C6 C5 C10 C11 67.3(3)
C4 C5 C10 C11 -111.8(2)
C8 C9 C13 C14 68.6(3)
C4 C9 C13 C14 -111.7(2)
C8 C9 C13 C15 -55.7(3)
C4 C9 C13 C15 124.0(2)
N2 C16 C17 C18 172.32(17)
C21 C16 C17 C18 3.3(3)
Li2 C16 C17 C18 -96.16(19)
N2 C16 C17 C22 -2.2(3)
C21 C16 C17 C22 -171.13(17)
Li2 C16 C17 C22 89.37(18)
C16 C17 C18 C19 -2.1(3)
C22 C17 C18 C19 172.45(18)
C17 C18 C19 C20 0.3(3)
C18 C19 C20 C21 0.2(3)
C19 C20 C21 C25 -176.70(18)
C19 C20 C21 C16 0.8(3)
C19 C20 C21 Li1 -99.9(2)
C17 C16 C21 C25 174.77(18)
N2 C16 C21 C25 5.9(3)
Li2 C16 C21 C25 -94.8(2)
C17 C16 C21 C20 -2.6(2)
N2 C16 C21 C20 -171.52(15)
Li2 C16 C21 C20 87.82(16)
C17 C16 C21 Li1 120.15(18)
N2 C16 C21 Li1 -48.77(16)
Li2 C16 C21 Li1 -149.42(13)
C18 C17 C22 C24 -85.0(2)
C16 C17 C22 C24 89.5(2)
C18 C17 C22 C23 38.4(3)
C16 C17 C22 C23 -147.12(19)
C20 C21 C25 C26 -151.34(18)
C16 C21 C25 C26 31.5(3)
Li1 C21 C25 C26 96.2(2)
C20 C21 C25 C27 0.7(3)
C16 C21 C25 C27 -176.47(17)
Li1 C21 C25 C27 -111.74(19)
C20 C21 C25 Li1 112.43(18)
C16 C21 C25 Li1 -64.73(19)
N3 C28 C29 C30 177.71(19)
C33 C28 C29 C30 54.5(2)
C28 C29 C30 C31 -55.6(3)
C29 C30 C31 C32 55.1(3)
C30 C31 C32 C33 -55.7(3)
N3 C28 C33 C32 -177.82(17)
C29 C28 C33 C32 -54.6(2)
C31 C32 C33 C28 56.4(3)
O1 C34 C35 C36 37.7(4)
C34 C35 C36 C37 -38.7(5)
C35 C36 C37 O1 26.2(4)
O2 C38 C39 C40 -22.3(4)
C38 C39 C40 C41 5.9(4)
C39 C40 C41 O2 12.0(4)
O3 C42 C43 C44 -10.1(3)
C42 C43 C44 C45 25.7(3)
C43 C44 C45 O3 -32.4(3)
O4 C46 C47 C48 6.3(4)
C46 C47 C48 C49 -26.6(4)
C47 C48 C49 O4 38.1(4)
N2 C1 N1 C2 0.0(2)
Li1 C1 N1 C2 -139.7(2)
N2 C1 N1 C4 -179.48(16)
Li1 C1 N1 C4 40.8(3)
C3 C2 N1 C1 2.1(2)
C3 C2 N1 C4 -178.36(16)
C5 C4 N1 C1 -103.2(2)
C9 C4 N1 C1 76.9(2)
C5 C4 N1 C2 77.3(2)
C9 C4 N1 C2 -102.6(2)
N1 C1 N2 C3 -2.2(2)
Li1 C1 N2 C3 153.26(16)
N1 C1 N2 C16 178.07(15)
Li1 C1 N2 C16 -26.4(2)
N3 C3 N2 C1 -175.57(16)
C2 C3 N2 C1 3.5(2)
N3 C3 N2 C16 4.1(3)
C2 C3 N2 C16 -176.78(16)
C17 C16 N2 C1 -105.9(2)
C21 C16 N2 C1 63.7(2)
Li2 C16 N2 C1 168.49(16)
C17 C16 N2 C3 74.5(2)
C21 C16 N2 C3 -115.97(19)
Li2 C16 N2 C3 -11.18(19)
C2 C3 N3 C28 11.1(3)
N2 C3 N3 C28 -170.14(15)
C2 C3 N3 Li2 -168.9(2)
N2 C3 N3 Li2 9.9(2)
C33 C28 N3 C3 -158.81(16)
C29 C28 N3 C3 79.2(2)
C33 C28 N3 Li2 21.2(3)
C29 C28 N3 Li2 -100.8(2)
C36 C37 O1 C34 -3.2(4)
C36 C37 O1 Li1 140.7(3)
C35 C34 O1 C37 -21.7(4)
C35 C34 O1 Li1 -166.0(3)
C39 C38 O2 C41 30.8(3)
C39 C38 O2 Li1 -178.2(2)
C40 C41 O2 C38 -26.5(3)
C40 C41 O2 Li1 179.2(2)
C43 C42 O3 C45 -10.7(3)
C43 C42 O3 Li2 162.5(2)
C44 C45 O3 C42 27.3(3)
C44 C45 O3 Li2 -144.9(2)
C47 C46 O4 C49 18.5(4)
C47 C46 O4 Li2 -144.5(3)
C48 C49 O4 C46 -36.2(3)
C48 C49 O4 Li2 130.2(3)
C38 O2 Li1 O1 -78.7(3)
C41 O2 Li1 O1 69.6(2)
C38 O2 Li1 C1 149.7(2)
C41 O2 Li1 C1 -62.0(3)
C38 O2 Li1 C25 46.0(3)
C41 O2 Li1 C25 -165.71(19)
C38 O2 Li1 C21 38.5(4)
C41 O2 Li1 C21 -173.2(3)
C37 O1 Li1 O2 71.5(3)
C34 O1 Li1 O2 -149.5(2)
C37 O1 Li1 C1 -163.2(3)
C34 O1 Li1 C1 -24.2(3)
C37 O1 Li1 C25 -50.5(3)
C34 O1 Li1 C25 88.5(3)
C37 O1 Li1 C21 -77.8(3)
C34 O1 Li1 C21 61.2(3)
N1 C1 Li1 O2 -10.8(4)
N2 C1 Li1 O2 -149.52(18)
N1 C1 Li1 O1 -129.0(3)
N2 C1 Li1 O1 92.2(2)
N1 C1 Li1 C25 106.2(3)
N2 C1 Li1 C25 -32.60(18)
N1 C1 Li1 C21 136.9(2)
N2 C1 Li1 C21 -1.89(15)
C21 C25 Li1 O2 -172.08(19)
C26 C25 Li1 O2 64.6(2)
C27 C25 Li1 O2 -53.4(2)
C21 C25 Li1 O1 -58.2(2)
C26 C25 Li1 O1 178.51(19)
C27 C25 Li1 O1 60.4(3)
C21 C25 Li1 C1 70.90(15)
C26 C25 Li1 C1 -52.37(17)
C27 C25 Li1 C1 -170.46(16)
C26 C25 Li1 C21 -123.27(17)
C27 C25 Li1 C21 118.64(19)
C25 C21 Li1 O2 12.8(3)
C20 C21 Li1 O2 -99.4(3)
C16 C21 Li1 O2 146.0(3)
C25 C21 Li1 O1 130.29(19)
C20 C21 Li1 O1 18.0(2)
C16 C21 Li1 O1 -96.58(17)
C25 C21 Li1 C1 -107.49(16)
C20 C21 Li1 C1 140.27(17)
C16 C21 Li1 C1 25.64(14)
C20 C21 Li1 C25 -112.2(2)
C16 C21 Li1 C25 133.13(16)
C3 N3 Li2 O3 99.1(2)
C28 N3 Li2 O3 -80.9(3)
C3 N3 Li2 O4 -133.5(2)
C28 N3 Li2 O4 46.5(3)
C3 N3 Li2 C16 -11.84(18)
C28 N3 Li2 C16 168.18(16)
C42 O3 Li2 N3 70.2(3)
C45 O3 Li2 N3 -118.3(2)
C42 O3 Li2 O4 -69.8(2)
C45 O3 Li2 O4 101.8(2)
C42 O3 Li2 C16 162.36(19)
C45 O3 Li2 C16 -26.1(3)
C46 O4 Li2 N3 -30.1(4)
C49 O4 Li2 N3 168.1(2)
C46 O4 Li2 O3 107.1(3)
C49 O4 Li2 O3 -54.7(2)
C46 O4 Li2 C16 -131.1(3)
C49 O4 Li2 C16 67.0(2)
C17 C16 Li2 N3 -105.96(15)
N2 C16 Li2 N3 11.39(14)
C21 C16 Li2 N3 131.14(14)
C17 C16 Li2 O3 133.78(18)
N2 C16 Li2 O3 -108.86(17)
C21 C16 Li2 O3 10.9(2)
C17 C16 Li2 O4 20.6(2)
N2 C16 Li2 O4 137.96(18)
C21 C16 Li2 O4 -102.3(2)
